data_1505816
loop_
_publ_author_name
'Vinci, Daniele'
'Mateus, Nuno'
'Wu, Xiaofeng'
'Hancock, Fred'
'Steiner, Alexander'
'Xiao, Jianliang'

_publ_section_title
;
 Oxazaphospholidine-oxide as an efficient ortho-directing group for the
 diastereoselective deprotonation of ferrocene.
;
_journal_issue 2
_journal_name_full 'Organic letters'
_journal_page_first 215
_journal_page_last 218
_journal_paper_doi 10.1021/ol0523704
_journal_volume 8
_journal_year 2006
_chemical_formula_sum 'C21 H24 Fe N O2 P'
_chemical_formula_weight 409.23
_chemical_name_systematic
; 
 ? 
;
_space_group_IT_number 4
_symmetry_cell_setting monoclinic
_symmetry_space_group_name_Hall 'P 2yb'
_symmetry_space_group_name_H-M 'P 1 21 1'
_atom_sites_solution_hydrogens geom
_atom_sites_solution_primary direct
_atom_sites_solution_secondary difmap
_audit_creation_method SHELXL-97
_cell_angle_alpha 90.00
_cell_angle_beta 102.734(2)
_cell_angle_gamma 90.00
_cell_formula_units_Z 4
_cell_length_a 11.2546(12)
_cell_length_b 7.2839(8)
_cell_length_c 23.607(3)
_cell_measurement_temperature 100(2)
_cell_volume 1887.6(4)
_computing_structure_refinement 'SHELXL-97 (Sheldrick, 1997)'
_computing_structure_solution 'SHELXS-97 (Sheldrick, 1990)'
_diffrn_ambient_temperature 100(2)
_diffrn_measured_fraction_theta_full 0.929
_diffrn_measured_fraction_theta_max 0.929
_diffrn_measurement_device_type 'Bruker Smart Apex'
_diffrn_radiation_monochromator graphite
_diffrn_radiation_source 'fine-focus sealed tube'
_diffrn_radiation_type MoK\a
_diffrn_radiation_wavelength 0.71073
_diffrn_reflns_av_R_equivalents 0.0653
_diffrn_reflns_av_sigmaI/netI 0.0846
_diffrn_reflns_limit_h_max 14
_diffrn_reflns_limit_h_min -13
_diffrn_reflns_limit_k_max 9
_diffrn_reflns_limit_k_min -9
_diffrn_reflns_limit_l_max 30
_diffrn_reflns_limit_l_min -26
_diffrn_reflns_number 11751
_diffrn_reflns_theta_full 28.30
_diffrn_reflns_theta_max 28.30
_diffrn_reflns_theta_min 1.77
_exptl_absorpt_coefficient_mu 0.899
_exptl_absorpt_correction_type none
_exptl_crystal_density_diffrn 1.440
_exptl_crystal_density_method 'not measured'
_exptl_crystal_description prism
_exptl_crystal_F_000 856
_exptl_crystal_size_max 0.2
_exptl_crystal_size_mid 0.2
_exptl_crystal_size_min 0.2
_refine_diff_density_max 0.965
_refine_diff_density_min -0.375
_refine_diff_density_rms 0.081
_refine_ls_abs_structure_details 'Flack H D (1983), Acta Cryst. A39, 876-881'
_refine_ls_abs_structure_Flack 0.001(13)
_refine_ls_extinction_method none
_refine_ls_goodness_of_fit_ref 0.963
_refine_ls_hydrogen_treatment mixed
_refine_ls_matrix_type full
_refine_ls_number_parameters 475
_refine_ls_number_reflns 8057
_refine_ls_number_restraints 1
_refine_ls_restrained_S_all 0.963
_refine_ls_R_factor_all 0.0484
_refine_ls_R_factor_gt 0.0421
_refine_ls_shift/su_max 0.000
_refine_ls_shift/su_mean 0.000
_refine_ls_structure_factor_coef Fsqd
_refine_ls_weighting_details 'calc w=1/[\s^2^(Fo^2^)+(0.0357P)^2^+0.0000P] where P=(Fo^2^+2Fc^2^)/3'
_refine_ls_weighting_scheme calc
_refine_ls_wR_factor_gt 0.0892
_refine_ls_wR_factor_ref 0.0911
_reflns_number_gt 7071
_reflns_number_total 8057
_reflns_threshold_expression >2sigma(I)
_cod_data_source_file ol0523704si20051201_090445.cif
_cod_data_source_block dv410m
_cod_depositor_comments
;
The following automatic conversions were performed:

'_symmetry_cell_setting' value 'Monoclinic' changed to 'monoclinic'
according to /home/saulius/struct/CIF-dictionaries/cif_core.dic
dictionary named 'cif_core.dic' version 2.4.1 from 2010-06-29.

Automatic conversion script
Id: cif_fix_values 1715 2011-07-08 13:25:40Z adriana 
;
_cod_original_sg_symbol_H-M P2(1)
_cod_database_code 1505816

loop_
_symmetry_equiv_pos_as_xyz
'x, y, z'
'-x, y+1/2, -z'

loop_
_atom_site_label
_atom_site_type_symbol
_atom_site_fract_x
_atom_site_fract_y
_atom_site_fract_z
_atom_site_U_iso_or_equiv
_atom_site_adp_type
_atom_site_occupancy
_atom_site_symmetry_multiplicity
_atom_site_calc_flag
_atom_site_refinement_flags
C1 C 0.1293(3) 0.5921(5) 0.03396(16) 0.0225(8) Uani 1 1 d .
H1 H 0.0853 0.5389 0.0599 0.027 Uiso 1 1 calc R
C2 C 0.0677(4) 0.6745(5) -0.01730(18) 0.0310(10) Uani 1 1 d .
H2 H -0.0188 0.6752 -0.0265 0.037 Uiso 1 1 calc R
C3 C 0.1299(4) 0.7550(6) -0.05489(17) 0.0350(11) Uani 1 1 d .
H3 H 0.0864 0.8110 -0.0896 0.042 Uiso 1 1 calc R
C4 C 0.2552(4) 0.7541(5) -0.04206(17) 0.0338(11) Uani 1 1 d .
H4 H 0.2985 0.8092 -0.0679 0.041 Uiso 1 1 calc R
C5 C 0.3185(4) 0.6716(5) 0.00922(16) 0.0234(8) Uani 1 1 d .
H5 H 0.4050 0.6723 0.0184 0.028 Uiso 1 1 calc R
C6 C 0.2557(3) 0.5885(5) 0.04686(15) 0.0172(7) Uani 1 1 d .
C7 C 0.3287(3) 0.4931(5) 0.10023(15) 0.0157(8) Uani 1 1 d .
H7 H 0.4126 0.5467 0.1095 0.019 Uiso 1 1 calc R
C8 C 0.3396(3) 0.2841(6) 0.09449(14) 0.0189(7) Uani 1 1 d .
H8 H 0.4160 0.2420 0.1216 0.023 Uiso 1 1 calc R
C9 C 0.3403(4) 0.2166(5) 0.03374(16) 0.0254(9) Uani 1 1 d .
H9A H 0.3536 0.0836 0.0346 0.038 Uiso 1 1 calc R
H9B H 0.4059 0.2778 0.0197 0.038 Uiso 1 1 calc R
H9C H 0.2619 0.2449 0.0077 0.038 Uiso 1 1 calc R
C10 C 0.2256(4) 0.0125(5) 0.12077(18) 0.0242(9) Uani 1 1 d .
H10A H 0.2065 -0.0433 0.0821 0.036 Uiso 1 1 calc R
H10B H 0.1611 -0.0170 0.1412 0.036 Uiso 1 1 calc R
H10C H 0.3035 -0.0356 0.1428 0.036 Uiso 1 1 calc R
C11 C 0.3217(3) 0.2725(5) 0.23393(14) 0.0128(7) Uani 1 1 d .
C12 C 0.4512(3) 0.3054(5) 0.24378(14) 0.0167(7) Uani 1 1 d .
H12 H 0.4937 0.3718 0.2169 0.020 Uiso 1 1 calc R
C13 C 0.5075(3) 0.2308(5) 0.29858(16) 0.0191(8) Uani 1 1 d .
H13 H 0.5963 0.2367 0.3172 0.023 Uiso 1 1 calc R
C14 C 0.4160(3) 0.1494(5) 0.32278(17) 0.0218(8) Uani 1 1 d .
H14 H 0.4296 0.0893 0.3618 0.026 Uiso 1 1 calc R
C15 C 0.3009(3) 0.1738(5) 0.28422(16) 0.0181(8) Uani 1 1 d .
C16 C 0.1796(4) 0.1111(6) 0.29400(18) 0.0293(9) Uani 1 1 d .
H16A H 0.1591 -0.0086 0.2755 0.044 Uiso 1 1 calc R
H16B H 0.1167 0.2007 0.2771 0.044 Uiso 1 1 calc R
H16C H 0.1838 0.1006 0.3358 0.044 Uiso 1 1 calc R
C17 C 0.2865(3) 0.5388(6) 0.36329(17) 0.0243(9) Uani 1 1 d .
H17 H 0.2313 0.4728 0.3843 0.029 Uiso 1 1 calc R
C18 C 0.4145(3) 0.5646(5) 0.38371(16) 0.0233(8) Uani 1 1 d .
H18 H 0.4649 0.5200 0.4215 0.028 Uiso 1 1 calc R
C19 C 0.4572(3) 0.6640(5) 0.34092(17) 0.0221(8) Uani 1 1 d .
H19 H 0.5435 0.7015 0.3431 0.027 Uiso 1 1 calc R
C20 C 0.3570(3) 0.7001(5) 0.29404(18) 0.0232(9) Uani 1 1 d .
H20 H 0.3603 0.7680 0.2576 0.028 Uiso 1 1 calc R
C21 C 0.2517(3) 0.6199(5) 0.30757(17) 0.0224(9) Uani 1 1 d .
H21 H 0.1674 0.6229 0.2826 0.027 Uiso 1 1 calc R
C22 C 0.7166(3) 0.3016(5) 0.44507(14) 0.0161(7) Uani 1 1 d .
H22 H 0.7316 0.1974 0.4235 0.019 Uiso 1 1 calc R
C23 C 0.6565(3) 0.2802(6) 0.49056(14) 0.0184(7) Uani 1 1 d .
H23 H 0.6300 0.1620 0.4995 0.022 Uiso 1 1 calc R
C24 C 0.6357(3) 0.4309(6) 0.52256(15) 0.0196(7) Uani 1 1 d .
H24 H 0.5954 0.4164 0.5537 0.023 Uiso 1 1 calc R
C25 C 0.6740(3) 0.6039(5) 0.50908(16) 0.0204(8) Uani 1 1 d .
H25 H 0.6604 0.7076 0.5312 0.024 Uiso 1 1 calc R
C26 C 0.7323(3) 0.6256(5) 0.46315(16) 0.0183(8) Uani 1 1 d .
H26 H 0.7571 0.7442 0.4536 0.022 Uiso 1 1 calc R
C27 C 0.7542(3) 0.4727(5) 0.43131(14) 0.0150(7) Uani 1 1 d .
C28 C 0.8203(3) 0.4867(5) 0.38199(14) 0.0145(7) Uani 1 1 d .
H28 H 0.8176 0.3635 0.3631 0.017 Uiso 1 1 calc R
C29 C 0.9542(3) 0.5510(5) 0.39753(15) 0.0151(7) Uani 1 1 d .
H29 H 0.9960 0.5077 0.3667 0.018 Uiso 1 1 calc R
C30 C 1.0258(3) 0.4849(5) 0.45600(15) 0.0196(8) Uani 1 1 d .
H30A H 1.1114 0.5211 0.4609 0.029 Uiso 1 1 calc R
H30B H 1.0203 0.3509 0.4580 0.029 Uiso 1 1 calc R
H30C H 0.9921 0.5400 0.4869 0.029 Uiso 1 1 calc R
C31 C 1.0553(3) 0.8607(5) 0.40368(15) 0.0187(8) Uani 1 1 d .
H31A H 1.0993 0.8480 0.4442 0.028 Uiso 1 1 calc R
H31B H 1.0352 0.9902 0.3953 0.028 Uiso 1 1 calc R
H31C H 1.1067 0.8163 0.3780 0.028 Uiso 1 1 calc R
C32 C 0.8753(3) 0.8309(5) 0.27380(14) 0.0138(7) Uani 1 1 d .
C33 C 0.9197(3) 0.6794(5) 0.24421(15) 0.0136(7) Uani 1 1 d .
H33 H 0.9286 0.5491 0.2578 0.016 Uiso 1 1 calc R
C34 C 0.9494(3) 0.7483(5) 0.19313(15) 0.0169(8) Uani 1 1 d .
H34 H 0.9811 0.6748 0.1638 0.020 Uiso 1 1 calc R
C35 C 0.9231(3) 0.9388(5) 0.18981(15) 0.0170(7) Uani 1 1 d .
H35 H 0.9328 1.0223 0.1575 0.020 Uiso 1 1 calc R
C36 C 0.8765(3) 0.9913(5) 0.23940(15) 0.0144(7) Uani 1 1 d .
C37 C 0.8422(3) 1.1837(5) 0.25161(16) 0.0210(8) Uani 1 1 d .
H37A H 0.9036 1.2343 0.2838 0.032 Uiso 1 1 calc R
H37B H 0.7626 1.1831 0.2621 0.032 Uiso 1 1 calc R
H37C H 0.8378 1.2594 0.2169 0.032 Uiso 1 1 calc R
C38 C 0.6010(3) 0.7115(5) 0.20337(15) 0.0200(8) Uani 1 1 d .
H38 H 0.5782 0.6821 0.2410 0.024 Uiso 1 1 calc R
C39 C 0.5933(3) 0.8858(6) 0.17633(17) 0.0258(9) Uani 1 1 d .
H39 H 0.5646 1.0016 0.1918 0.031 Uiso 1 1 calc R
C40 C 0.6339(3) 0.8685(5) 0.12353(17) 0.0260(9) Uani 1 1 d .
H40 H 0.6388 0.9693 0.0954 0.031 Uiso 1 1 calc R
C41 C 0.6675(3) 0.6816(5) 0.11855(16) 0.0225(8) Uani 1 1 d .
H41 H 0.7000 0.6274 0.0861 0.027 Uiso 1 1 calc R
C42 C 0.6469(3) 0.5867(5) 0.16771(16) 0.0182(8) Uani 1 1 d .
H42 H 0.6625 0.4531 0.1759 0.022 Uiso 1 1 calc R
Fe1 Fe 0.37852(4) 0.42323(7) 0.30673(2) 0.01402(12) Uani 1 1 d .
Fe2 Fe 0.76857(4) 0.79234(6) 0.19330(2) 0.01281(11) Uani 1 1 d .
N1 N 0.2343(3) 0.2130(4) 0.11517(12) 0.0162(6) Uani 1 1 d .
N2 N 0.9428(2) 0.7524(4) 0.39404(12) 0.0143(6) Uani 1 1 d .
O1 O 0.2731(2) 0.5235(3) 0.14963(10) 0.0196(6) Uani 1 1 d .
O2 O 0.0898(2) 0.3571(3) 0.17823(11) 0.0208(6) Uani 1 1 d .
O3 O 0.7585(2) 0.6183(3) 0.33836(10) 0.0182(6) Uani 1 1 d .
O4 O 0.7602(2) 0.9746(3) 0.35200(11) 0.0223(6) Uani 1 1 d .
P1 P 0.21553(8) 0.34231(12) 0.17092(4) 0.01480(19) Uani 1 1 d .
P2 P 0.82723(8) 0.81137(13) 0.34051(4) 0.01406(19) Uani 1 1 d .

loop_
_atom_site_aniso_label
_atom_site_aniso_U_11
_atom_site_aniso_U_22
_atom_site_aniso_U_33
_atom_site_aniso_U_23
_atom_site_aniso_U_13
_atom_site_aniso_U_12
C1 0.027(2) 0.018(2) 0.020(2) -0.0024(16) -0.0011(16) 0.0000(16)
C2 0.031(2) 0.021(2) 0.032(2) -0.0044(18) -0.0130(18) 0.0065(18)
C3 0.062(3) 0.022(2) 0.016(2) -0.0036(16) -0.0043(19) 0.012(2)
C4 0.068(3) 0.020(2) 0.0159(19) 0.0043(16) 0.015(2) 0.008(2)
C5 0.034(2) 0.020(2) 0.0184(19) 0.0017(16) 0.0088(17) 0.0025(17)
C6 0.030(2) 0.0090(17) 0.0120(17) -0.0016(14) 0.0027(15) 0.0035(15)
C7 0.0166(18) 0.0195(18) 0.0113(17) -0.0007(14) 0.0039(14) 0.0005(15)
C8 0.0215(17) 0.0211(18) 0.0143(17) 0.0009(16) 0.0044(13) 0.0045(17)
C9 0.040(2) 0.023(2) 0.0144(19) -0.0007(16) 0.0105(17) 0.0066(18)
C10 0.033(2) 0.0154(19) 0.025(2) -0.0042(16) 0.0088(18) -0.0004(17)
C11 0.0148(16) 0.0100(16) 0.0138(16) -0.0021(14) 0.0035(13) 0.0014(14)
C12 0.0211(17) 0.0178(18) 0.0131(16) -0.0037(15) 0.0077(13) 0.0023(16)
C13 0.0160(18) 0.021(2) 0.0197(19) -0.0051(15) 0.0031(15) 0.0048(15)
C14 0.031(2) 0.0166(19) 0.0177(19) 0.0039(15) 0.0059(17) 0.0040(17)
C15 0.0168(18) 0.0187(19) 0.0199(19) 0.0005(15) 0.0061(15) 0.0001(15)
C16 0.034(2) 0.027(2) 0.029(2) 0.0059(18) 0.0104(18) -0.0062(19)
C17 0.027(2) 0.029(2) 0.020(2) -0.0110(17) 0.0145(17) 0.0040(17)
C18 0.027(2) 0.027(2) 0.0161(19) -0.0115(16) 0.0052(16) 0.0057(17)
C19 0.0185(19) 0.020(2) 0.029(2) -0.0101(17) 0.0065(16) -0.0001(16)
C20 0.030(2) 0.0138(19) 0.026(2) -0.0052(16) 0.0075(17) 0.0050(17)
C21 0.0163(19) 0.024(2) 0.026(2) -0.0118(17) 0.0024(16) 0.0083(16)
C22 0.0171(16) 0.0201(18) 0.0114(15) -0.0023(16) 0.0041(13) -0.0002(16)
C23 0.0172(17) 0.0230(19) 0.0157(17) 0.0068(16) 0.0051(13) -0.0016(17)
C24 0.0159(17) 0.031(2) 0.0130(17) 0.0015(17) 0.0059(13) 0.0010(18)
C25 0.0214(19) 0.027(2) 0.0144(18) -0.0075(16) 0.0065(15) 0.0006(16)
C26 0.0182(18) 0.0202(19) 0.0166(18) 0.0015(15) 0.0041(15) -0.0023(15)
C27 0.0154(17) 0.022(2) 0.0078(16) 0.0005(13) 0.0034(13) 0.0020(14)
C28 0.0220(18) 0.0145(17) 0.0089(16) 0.0010(13) 0.0072(14) 0.0003(14)
C29 0.0173(18) 0.0179(18) 0.0113(17) 0.0033(14) 0.0059(14) 0.0032(15)
C30 0.0198(19) 0.024(2) 0.0155(18) 0.0057(15) 0.0043(15) 0.0021(15)
C31 0.0200(18) 0.0231(19) 0.0129(17) -0.0008(14) 0.0038(14) -0.0021(15)
C32 0.0129(16) 0.0188(19) 0.0095(16) 0.0023(14) 0.0021(12) -0.0006(14)
C33 0.0117(17) 0.0114(16) 0.0166(18) -0.0001(14) 0.0011(14) 0.0020(14)
C34 0.0171(18) 0.023(2) 0.0123(17) -0.0048(14) 0.0064(14) -0.0003(14)
C35 0.0152(17) 0.0214(19) 0.0152(17) 0.0037(16) 0.0050(13) -0.0002(16)
C36 0.0135(17) 0.0150(17) 0.0146(18) 0.0005(14) 0.0032(14) -0.0021(14)
C37 0.026(2) 0.0161(19) 0.0210(19) 0.0025(16) 0.0061(16) 0.0000(16)
C38 0.0148(18) 0.032(2) 0.0129(18) -0.0023(16) 0.0032(14) -0.0067(16)
C39 0.0172(19) 0.029(2) 0.028(2) -0.0072(17) -0.0011(16) 0.0072(16)
C40 0.025(2) 0.029(2) 0.019(2) 0.0081(16) -0.0058(16) -0.0039(17)
C41 0.027(2) 0.027(2) 0.0124(18) -0.0040(16) 0.0027(16) -0.0066(18)
C42 0.0184(19) 0.0173(18) 0.0179(19) 0.0012(15) 0.0018(15) -0.0021(15)
Fe1 0.0153(2) 0.0177(3) 0.0098(2) -0.0015(2) 0.00429(19) 0.0016(2)
Fe2 0.0148(2) 0.0153(2) 0.0088(2) 0.0006(2) 0.00340(18) -0.0003(2)
N1 0.0233(16) 0.0159(15) 0.0102(14) -0.0045(12) 0.0056(12) -0.0015(13)
N2 0.0149(14) 0.0165(16) 0.0111(14) 0.0043(11) 0.0020(11) -0.0007(12)
O1 0.0321(15) 0.0180(13) 0.0100(12) -0.0004(10) 0.0074(11) 0.0006(11)
O2 0.0198(13) 0.0247(14) 0.0161(13) -0.0029(10) -0.0001(10) 0.0028(11)
O3 0.0169(13) 0.0255(14) 0.0115(13) 0.0049(11) 0.0020(10) -0.0027(11)
O4 0.0274(14) 0.0268(16) 0.0136(13) 0.0003(11) 0.0062(11) 0.0099(12)
P1 0.0179(4) 0.0153(5) 0.0106(4) -0.0023(3) 0.0019(3) 0.0013(4)
P2 0.0150(4) 0.0184(5) 0.0094(4) 0.0011(4) 0.0038(3) 0.0009(4)

loop_
_atom_type_symbol
_atom_type_description
_atom_type_scat_dispersion_real
_atom_type_scat_dispersion_imag
_atom_type_scat_source
C C 0.0033 0.0016 'International Tables Vol C Tables 4.2.6.8 and 6.1.1.4'
H H 0.0000 0.0000 'International Tables Vol C Tables 4.2.6.8 and 6.1.1.4'
N N 0.0061 0.0033 'International Tables Vol C Tables 4.2.6.8 and 6.1.1.4'
O O 0.0106 0.0060 'International Tables Vol C Tables 4.2.6.8 and 6.1.1.4'
P P 0.1023 0.0942 'International Tables Vol C Tables 4.2.6.8 and 6.1.1.4'
Fe Fe 0.3463 0.8444 'International Tables Vol C Tables 4.2.6.8 and 6.1.1.4'

loop_
_geom_angle_atom_site_label_1
_geom_angle_atom_site_label_2
_geom_angle_atom_site_label_3
_geom_angle
C6 C1 C2 119.3(4)
C3 C2 C1 121.2(4)
C4 C3 C2 119.9(4)
C3 C4 C5 119.6(4)
C6 C5 C4 120.5(4)
C1 C6 C5 119.5(3)
C1 C6 C7 122.2(3)
C5 C6 C7 118.3(3)
O1 C7 C6 110.3(3)
O1 C7 C8 106.2(3)
C6 C7 C8 114.9(3)
N1 C8 C9 111.8(3)
N1 C8 C7 103.5(3)
C9 C8 C7 115.0(3)
C12 C11 C15 106.8(3)
C12 C11 P1 124.0(3)
C15 C11 P1 129.1(3)
C12 C11 Fe1 69.76(19)
C15 C11 Fe1 69.59(19)
P1 C11 Fe1 126.08(18)
C13 C12 C11 108.4(3)
C13 C12 Fe1 70.52(19)
C11 C12 Fe1 68.54(18)
C14 C13 C12 108.1(3)
C14 C13 Fe1 69.9(2)
C12 C13 Fe1 68.98(19)
C13 C14 C15 109.4(3)
C13 C14 Fe1 69.9(2)
C15 C14 Fe1 68.9(2)
C14 C15 C11 107.3(3)
C14 C15 C16 126.4(3)
C11 C15 C16 126.3(3)
C14 C15 Fe1 70.5(2)
C11 C15 Fe1 68.49(19)
C16 C15 Fe1 125.6(3)
C21 C17 C18 108.1(3)
C21 C17 Fe1 69.0(2)
C18 C17 Fe1 69.9(2)
C19 C18 C17 107.7(4)
C19 C18 Fe1 69.8(2)
C17 C18 Fe1 69.3(2)
C18 C19 C20 108.4(3)
C18 C19 Fe1 69.9(2)
C20 C19 Fe1 69.6(2)
C21 C20 C19 107.9(4)
C21 C20 Fe1 68.9(2)
C19 C20 Fe1 69.8(2)
C17 C21 C20 107.9(3)
C17 C21 Fe1 70.3(2)
C20 C21 Fe1 70.3(2)
C27 C22 C23 120.5(3)
C24 C23 C22 120.0(4)
C23 C24 C25 119.8(3)
C24 C25 C26 120.2(3)
C25 C26 C27 119.8(3)
C22 C27 C26 119.7(3)
C22 C27 C28 118.0(3)
C26 C27 C28 122.3(3)
O3 C28 C27 110.2(3)
O3 C28 C29 104.8(2)
C27 C28 C29 117.2(3)
N2 C29 C30 112.9(3)
N2 C29 C28 102.7(3)
C30 C29 C28 114.6(3)
C36 C32 C33 107.5(3)
C36 C32 P2 127.8(3)
C33 C32 P2 124.7(3)
C36 C32 Fe2 70.00(19)
C33 C32 Fe2 68.93(19)
P2 C32 Fe2 125.76(17)
C34 C33 C32 108.2(3)
C34 C33 Fe2 71.0(2)
C32 C33 Fe2 69.15(18)
C33 C34 C35 108.0(3)
C33 C34 Fe2 68.56(18)
C35 C34 Fe2 69.74(19)
C34 C35 C36 108.9(3)
C34 C35 Fe2 70.0(2)
C36 C35 Fe2 68.98(18)
C32 C36 C35 107.3(3)
C32 C36 C37 128.5(3)
C35 C36 C37 124.2(3)
C32 C36 Fe2 69.08(19)
C35 C36 Fe2 70.0(2)
C37 C36 Fe2 128.1(3)
C42 C38 C39 107.6(3)
C42 C38 Fe2 69.3(2)
C39 C38 Fe2 69.8(2)
C38 C39 C40 108.4(3)
C38 C39 Fe2 69.6(2)
C40 C39 Fe2 70.1(2)
C41 C40 C39 107.4(3)
C41 C40 Fe2 69.3(2)
C39 C40 Fe2 69.2(2)
C42 C41 C40 107.8(3)
C42 C41 Fe2 69.2(2)
C40 C41 Fe2 70.1(2)
C38 C42 C41 108.8(3)
C38 C42 Fe2 70.0(2)
C41 C42 Fe2 70.2(2)
C11 Fe1 C21 107.51(14)
C11 Fe1 C15 41.92(14)
C21 Fe1 C15 111.78(15)
C11 Fe1 C12 41.70(12)
C21 Fe1 C12 134.61(15)
C15 Fe1 C12 69.62(14)
C11 Fe1 C17 131.97(14)
C21 Fe1 C17 40.74(16)
C15 Fe1 C17 106.75(15)
C12 Fe1 C17 173.35(15)
C11 Fe1 C20 113.95(15)
C21 Fe1 C20 40.81(15)
C15 Fe1 C20 144.27(16)
C12 Fe1 C20 111.24(15)
C17 Fe1 C20 68.21(16)
C11 Fe1 C19 145.95(15)
C21 Fe1 C19 68.58(15)
C15 Fe1 C19 172.12(16)
C12 Fe1 C19 116.11(15)
C17 Fe1 C19 68.10(15)
C20 Fe1 C19 40.58(15)
C11 Fe1 C18 172.10(14)
C21 Fe1 C18 68.78(15)
C15 Fe1 C18 132.02(15)
C12 Fe1 C18 145.66(14)
C17 Fe1 C18 40.82(15)
C20 Fe1 C18 68.19(16)
C19 Fe1 C18 40.25(15)
C11 Fe1 C14 69.11(15)
C21 Fe1 C14 143.17(16)
C15 Fe1 C14 40.62(15)
C12 Fe1 C14 68.09(15)
C17 Fe1 C14 113.08(16)
C20 Fe1 C14 174.97(17)
C19 Fe1 C14 134.80(16)
C18 Fe1 C14 109.36(16)
C11 Fe1 C13 69.39(14)
C21 Fe1 C13 174.96(16)
C15 Fe1 C13 68.81(14)
C12 Fe1 C13 40.51(14)
C17 Fe1 C13 144.26(16)
C20 Fe1 C13 136.16(15)
C19 Fe1 C13 111.57(14)
C18 Fe1 C13 114.81(15)
C14 Fe1 C13 40.20(14)
C33 Fe2 C42 107.45(14)
C33 Fe2 C32 41.93(13)
C42 Fe2 C32 126.98(14)
C33 Fe2 C38 119.37(14)
C42 Fe2 C38 40.61(14)
C32 Fe2 C38 107.59(13)
C33 Fe2 C39 154.11(15)
C42 Fe2 C39 68.18(15)
C32 Fe2 C39 118.95(14)
C38 Fe2 C39 40.58(15)
C33 Fe2 C41 125.91(15)
C42 Fe2 C41 40.60(14)
C32 Fe2 C41 164.68(14)
C38 Fe2 C41 68.49(14)
C39 Fe2 C41 68.40(15)
C33 Fe2 C36 69.49(14)
C42 Fe2 C36 164.71(14)
C32 Fe2 C36 40.93(13)
C38 Fe2 C36 126.80(14)
C39 Fe2 C36 107.65(15)
C41 Fe2 C36 153.17(15)
C33 Fe2 C40 163.57(15)
C42 Fe2 C40 68.29(15)
C32 Fe2 C40 153.21(15)
C38 Fe2 C40 68.48(15)
C39 Fe2 C40 40.71(15)
C41 Fe2 C40 40.69(15)
C36 Fe2 C40 118.85(15)
C33 Fe2 C35 68.16(14)
C42 Fe2 C35 153.08(14)
C32 Fe2 C35 68.60(13)
C38 Fe2 C35 165.05(15)
C39 Fe2 C35 127.44(16)
C41 Fe2 C35 119.01(14)
C36 Fe2 C35 41.00(13)
C40 Fe2 C35 107.99(15)
C33 Fe2 C34 40.40(13)
C42 Fe2 C34 119.09(14)
C32 Fe2 C34 69.09(13)
C38 Fe2 C34 153.42(15)
C39 Fe2 C34 164.45(15)
C41 Fe2 C34 107.40(14)
C36 Fe2 C34 68.92(13)
C40 Fe2 C34 126.52(14)
C35 Fe2 C34 40.27(14)
C10 N1 C8 116.9(3)
C10 N1 P1 117.8(2)
C8 N1 P1 108.3(2)
C31 N2 C29 117.7(3)
C31 N2 P2 119.0(2)
C29 N2 P2 110.1(2)
C7 O1 P1 113.6(2)
C28 O3 P2 113.7(2)
O2 P1 O1 116.40(14)
O2 P1 N1 115.27(15)
O1 P1 N1 95.03(14)
O2 P1 C11 114.43(15)
O1 P1 C11 104.86(15)
N1 P1 C11 108.80(15)
O4 P2 O3 117.02(13)
O4 P2 N2 114.73(15)
O3 P2 N2 95.11(14)
O4 P2 C32 111.61(15)
O3 P2 C32 106.32(15)
N2 P2 C32 110.77(14)

loop_
_geom_bond_atom_site_label_1
_geom_bond_atom_site_label_2
_geom_bond_distance
C1 C6 1.389(5)
C1 C2 1.391(5)
C2 C3 1.377(6)
C3 C4 1.375(6)
C4 C5 1.398(5)
C5 C6 1.390(5)
C6 C7 1.513(5)
C7 O1 1.457(4)
C7 C8 1.536(5)
C8 N1 1.472(4)
C8 C9 1.518(5)
C10 N1 1.471(5)
C11 C12 1.444(4)
C11 C15 1.451(5)
C11 P1 1.765(3)
C11 Fe1 2.021(3)
C12 C13 1.417(5)
C12 Fe1 2.037(3)
C13 C14 1.414(5)
C13 Fe1 2.057(3)
C14 C15 1.420(5)
C14 Fe1 2.056(4)
C15 C16 1.505(5)
C15 Fe1 2.035(4)
C17 C21 1.416(6)
C17 C18 1.427(5)
C17 Fe1 2.043(3)
C18 C19 1.410(5)
C18 Fe1 2.050(4)
C19 C20 1.420(5)
C19 Fe1 2.048(4)
C20 C21 1.419(5)
C20 Fe1 2.045(4)
C21 Fe1 2.026(4)
C22 C27 1.378(5)
C22 C23 1.398(4)
C23 C24 1.381(5)
C24 C25 1.391(5)
C25 C26 1.395(5)
C26 C27 1.395(5)
C27 C28 1.517(4)
C28 O3 1.465(4)
C28 C29 1.543(5)
C29 N2 1.474(4)
C29 C30 1.515(5)
C31 N2 1.466(4)
C32 C36 1.425(5)
C32 C33 1.452(5)
C32 P2 1.780(3)
C32 Fe2 2.031(3)
C33 C34 1.412(5)
C33 Fe2 2.028(3)
C34 C35 1.418(5)
C34 Fe2 2.061(3)
C35 C36 1.436(5)
C35 Fe2 2.057(3)
C36 C37 1.498(5)
C36 Fe2 2.043(3)
C38 C42 1.412(5)
C38 C39 1.415(5)
C38 Fe2 2.039(3)
C39 C40 1.424(5)
C39 Fe2 2.042(4)
C40 C41 1.424(5)
C40 Fe2 2.054(4)
C41 C42 1.413(5)
C41 Fe2 2.043(4)
C42 Fe2 2.030(4)
N1 P1 1.669(3)
N2 P2 1.658(3)
O1 P1 1.600(3)
O2 P1 1.467(2)
O3 P2 1.601(3)
O4 P2 1.465(3)

loop_
_geom_torsion_atom_site_label_1
_geom_torsion_atom_site_label_2
_geom_torsion_atom_site_label_3
_geom_torsion_atom_site_label_4
_geom_torsion
C6 C1 C2 C3 -1.1(6)
C1 C2 C3 C4 0.2(6)
C2 C3 C4 C5 -0.1(6)
C3 C4 C5 C6 0.9(6)
C2 C1 C6 C5 1.8(5)
C2 C1 C6 C7 -176.9(3)
C4 C5 C6 C1 -1.7(5)
C4 C5 C6 C7 177.0(3)
C1 C6 C7 O1 -39.5(4)
C5 C6 C7 O1 141.9(3)
C1 C6 C7 C8 80.5(4)
C5 C6 C7 C8 -98.2(4)
O1 C7 C8 N1 31.5(3)
C6 C7 C8 N1 -90.7(3)
O1 C7 C8 C9 153.7(3)
C6 C7 C8 C9 31.5(4)
C15 C11 C12 C13 -0.6(4)
P1 C11 C12 C13 180.0(2)
Fe1 C11 C12 C13 59.4(2)
C15 C11 C12 Fe1 -60.0(2)
P1 C11 C12 Fe1 120.6(3)
C11 C12 C13 C14 0.9(4)
Fe1 C12 C13 C14 59.1(2)
C11 C12 C13 Fe1 -58.2(2)
C12 C13 C14 C15 -0.9(4)
Fe1 C13 C14 C15 57.7(3)
C12 C13 C14 Fe1 -58.6(2)
C13 C14 C15 C11 0.5(4)
Fe1 C14 C15 C11 58.8(2)
C13 C14 C15 C16 -178.7(4)
Fe1 C14 C15 C16 -120.4(4)
C13 C14 C15 Fe1 -58.3(3)
C12 C11 C15 C14 0.0(4)
P1 C11 C15 C14 179.4(3)
Fe1 C11 C15 C14 -60.1(3)
C12 C11 C15 C16 179.3(3)
P1 C11 C15 C16 -1.3(6)
Fe1 C11 C15 C16 119.1(4)
C12 C11 C15 Fe1 60.1(2)
P1 C11 C15 Fe1 -120.5(3)
C21 C17 C18 C19 1.0(4)
Fe1 C17 C18 C19 59.5(2)
C21 C17 C18 Fe1 -58.5(3)
C17 C18 C19 C20 -0.1(4)
Fe1 C18 C19 C20 59.1(3)
C17 C18 C19 Fe1 -59.2(3)
C18 C19 C20 C21 -0.9(4)
Fe1 C19 C20 C21 58.5(3)
C18 C19 C20 Fe1 -59.3(3)
C18 C17 C21 C20 -1.5(4)
Fe1 C17 C21 C20 -60.6(2)
C18 C17 C21 Fe1 59.1(3)
C19 C20 C21 C17 1.4(4)
Fe1 C20 C21 C17 60.5(3)
C19 C20 C21 Fe1 -59.1(3)
C27 C22 C23 C24 -0.8(5)
C22 C23 C24 C25 0.4(5)
C23 C24 C25 C26 0.5(5)
C24 C25 C26 C27 -1.1(5)
C23 C22 C27 C26 0.1(5)
C23 C22 C27 C28 179.2(3)
C25 C26 C27 C22 0.8(5)
C25 C26 C27 C28 -178.2(3)
C22 C27 C28 O3 124.7(3)
C26 C27 C28 O3 -56.2(4)
C22 C27 C28 C29 -115.5(4)
C26 C27 C28 C29 63.5(4)
O3 C28 C29 N2 35.4(3)
C27 C28 C29 N2 -87.2(3)
O3 C28 C29 C30 158.2(3)
C27 C28 C29 C30 35.6(4)
C36 C32 C33 C34 1.0(4)
P2 C32 C33 C34 -179.7(2)
Fe2 C32 C33 C34 60.6(2)
C36 C32 C33 Fe2 -59.6(2)
P2 C32 C33 Fe2 119.7(3)
C32 C33 C34 C35 -0.7(4)
Fe2 C33 C34 C35 58.7(2)
C32 C33 C34 Fe2 -59.4(2)
C33 C34 C35 C36 0.1(4)
Fe2 C34 C35 C36 58.1(2)
C33 C34 C35 Fe2 -58.0(2)
C33 C32 C36 C35 -0.9(4)
P2 C32 C36 C35 179.8(2)
Fe2 C32 C36 C35 -59.9(2)
C33 C32 C36 C37 -178.4(3)
P2 C32 C36 C37 2.4(6)
Fe2 C32 C36 C37 122.7(4)
C33 C32 C36 Fe2 58.9(2)
P2 C32 C36 Fe2 -120.3(3)
C34 C35 C36 C32 0.5(4)
Fe2 C35 C36 C32 59.2(2)
C34 C35 C36 C37 178.1(3)
Fe2 C35 C36 C37 -123.2(3)
C34 C35 C36 Fe2 -58.7(2)
C42 C38 C39 C40 0.4(4)
Fe2 C38 C39 C40 59.6(3)
C42 C38 C39 Fe2 -59.2(2)
C38 C39 C40 C41 -0.4(4)
Fe2 C39 C40 C41 58.9(3)
C38 C39 C40 Fe2 -59.3(3)
C39 C40 C41 C42 0.2(4)
Fe2 C40 C41 C42 59.1(3)
C39 C40 C41 Fe2 -58.9(3)
C39 C38 C42 C41 -0.2(4)
Fe2 C38 C42 C41 -59.7(3)
C39 C38 C42 Fe2 59.5(3)
C40 C41 C42 C38 0.0(4)
Fe2 C41 C42 C38 59.6(3)
C40 C41 C42 Fe2 -59.7(3)
C12 C11 Fe1 C21 138.8(2)
C15 C11 Fe1 C21 -103.4(2)
P1 C11 Fe1 C21 20.8(3)
C12 C11 Fe1 C15 -117.8(3)
P1 C11 Fe1 C15 124.2(3)
C15 C11 Fe1 C12 117.8(3)
P1 C11 Fe1 C12 -118.0(3)
C12 C11 Fe1 C17 177.1(2)
C15 C11 Fe1 C17 -65.1(3)
P1 C11 Fe1 C17 59.1(3)
C12 C11 Fe1 C20 95.6(2)
C15 C11 Fe1 C20 -146.6(2)
P1 C11 Fe1 C20 -22.4(3)
C12 C11 Fe1 C19 61.4(3)
C15 C11 Fe1 C19 179.2(2)
P1 C11 Fe1 C19 -56.6(3)
C12 C11 Fe1 C18 -160.4(10)
C15 C11 Fe1 C18 -42.6(12)
P1 C11 Fe1 C18 81.6(11)
C12 C11 Fe1 C14 -80.1(2)
C15 C11 Fe1 C14 37.7(2)
P1 C11 Fe1 C14 161.9(3)
C12 C11 Fe1 C13 -37.0(2)
C15 C11 Fe1 C13 80.8(2)
P1 C11 Fe1 C13 -155.0(2)
C17 C21 Fe1 C11 135.1(2)
C20 C21 Fe1 C11 -106.6(2)
C17 C21 Fe1 C15 90.7(2)
C20 C21 Fe1 C15 -151.0(2)
C17 C21 Fe1 C12 173.0(2)
C20 C21 Fe1 C12 -68.7(3)
C20 C21 Fe1 C17 118.3(3)
C17 C21 Fe1 C20 -118.3(3)
C17 C21 Fe1 C19 -80.9(2)
C20 C21 Fe1 C19 37.4(2)
C17 C21 Fe1 C18 -37.5(2)
C20 C21 Fe1 C18 80.8(2)
C17 C21 Fe1 C14 56.8(3)
C20 C21 Fe1 C14 175.1(3)
C17 C21 Fe1 C13 -173.6(17)
C20 C21 Fe1 C13 -55.3(18)
C14 C15 Fe1 C11 118.6(3)
C16 C15 Fe1 C11 -120.0(4)
C14 C15 Fe1 C21 -149.1(2)
C11 C15 Fe1 C21 92.3(2)
C16 C15 Fe1 C21 -27.7(4)
C14 C15 Fe1 C12 79.7(2)
C11 C15 Fe1 C12 -38.88(19)
C16 C15 Fe1 C12 -158.9(4)
C14 C15 Fe1 C17 -106.1(2)
C11 C15 Fe1 C17 135.3(2)
C16 C15 Fe1 C17 15.3(4)
C14 C15 Fe1 C20 178.1(3)
C11 C15 Fe1 C20 59.5(3)
C16 C15 Fe1 C20 -60.5(4)
C14 C15 Fe1 C19 -58.0(11)
C11 C15 Fe1 C19 -176.6(10)
C16 C15 Fe1 C19 63.4(12)
C14 C15 Fe1 C18 -68.6(3)
C11 C15 Fe1 C18 172.8(2)
C16 C15 Fe1 C18 52.8(4)
C11 C15 Fe1 C14 -118.6(3)
C16 C15 Fe1 C14 121.4(4)
C14 C15 Fe1 C13 36.3(2)
C11 C15 Fe1 C13 -82.3(2)
C16 C15 Fe1 C13 157.7(4)
C13 C12 Fe1 C11 -119.9(3)
C13 C12 Fe1 C21 178.2(2)
C11 C12 Fe1 C21 -61.8(3)
C13 C12 Fe1 C15 -80.9(2)
C11 C12 Fe1 C15 39.1(2)
C13 C12 Fe1 C17 -138.7(14)
C11 C12 Fe1 C17 -18.7(15)
C13 C12 Fe1 C20 137.4(2)
C11 C12 Fe1 C20 -102.6(2)
C13 C12 Fe1 C19 93.2(2)
C11 C12 Fe1 C19 -146.8(2)
C13 C12 Fe1 C18 55.4(4)
C11 C12 Fe1 C18 175.3(3)
C13 C12 Fe1 C14 -37.2(2)
C11 C12 Fe1 C14 82.7(2)
C11 C12 Fe1 C13 119.9(3)
C21 C17 Fe1 C11 -64.9(3)
C18 C17 Fe1 C11 175.4(2)
C18 C17 Fe1 C21 -119.7(3)
C21 C17 Fe1 C15 -104.2(2)
C18 C17 Fe1 C15 136.1(2)
C21 C17 Fe1 C12 -48.2(15)
C18 C17 Fe1 C12 -167.9(13)
C21 C17 Fe1 C20 38.3(2)
C18 C17 Fe1 C20 -81.4(3)
C21 C17 Fe1 C19 82.2(2)
C18 C17 Fe1 C19 -37.5(2)
C21 C17 Fe1 C18 119.7(3)
C21 C17 Fe1 C14 -147.0(2)
C18 C17 Fe1 C14 93.3(3)
C21 C17 Fe1 C13 179.0(2)
C18 C17 Fe1 C13 59.3(4)
C21 C20 Fe1 C11 89.4(2)
C19 C20 Fe1 C11 -151.0(2)
C19 C20 Fe1 C21 119.6(3)
C21 C20 Fe1 C15 50.4(3)
C19 C20 Fe1 C15 169.9(2)
C21 C20 Fe1 C12 134.7(2)
C19 C20 Fe1 C12 -105.8(2)
C21 C20 Fe1 C17 -38.2(2)
C19 C20 Fe1 C17 81.3(2)
C21 C20 Fe1 C19 -119.6(3)
C21 C20 Fe1 C18 -82.3(2)
C19 C20 Fe1 C18 37.2(2)
C21 C20 Fe1 C14 -144.0(18)
C19 C20 Fe1 C14 -24.5(19)
C21 C20 Fe1 C13 174.0(2)
C19 C20 Fe1 C13 -66.4(3)
C18 C19 Fe1 C11 171.9(2)
C20 C19 Fe1 C11 52.2(3)
C18 C19 Fe1 C21 82.0(2)
C20 C19 Fe1 C21 -37.6(2)
C18 C19 Fe1 C15 -12.2(12)
C20 C19 Fe1 C15 -131.9(10)
C18 C19 Fe1 C12 -147.6(2)
C20 C19 Fe1 C12 92.7(2)
C18 C19 Fe1 C17 38.0(2)
C20 C19 Fe1 C17 -81.6(2)
C18 C19 Fe1 C20 119.7(3)
C20 C19 Fe1 C18 -119.7(3)
C18 C19 Fe1 C14 -63.3(3)
C20 C19 Fe1 C14 177.1(2)
C18 C19 Fe1 C13 -103.4(2)
C20 C19 Fe1 C13 137.0(2)
C19 C18 Fe1 C11 -144.8(10)
C17 C18 Fe1 C11 -25.8(12)
C19 C18 Fe1 C21 -81.5(2)
C17 C18 Fe1 C21 37.5(2)
C19 C18 Fe1 C15 177.8(2)
C17 C18 Fe1 C15 -63.3(3)
C19 C18 Fe1 C12 58.6(4)
C17 C18 Fe1 C12 177.5(3)
C19 C18 Fe1 C17 -119.0(3)
C19 C18 Fe1 C20 -37.5(2)
C17 C18 Fe1 C20 81.5(3)
C17 C18 Fe1 C19 119.0(3)
C19 C18 Fe1 C14 137.8(2)
C17 C18 Fe1 C14 -103.2(3)
C19 C18 Fe1 C13 94.6(2)
C17 C18 Fe1 C13 -146.4(2)
C13 C14 Fe1 C11 82.4(2)
C15 C14 Fe1 C11 -38.9(2)
C13 C14 Fe1 C21 174.0(2)
C15 C14 Fe1 C21 52.7(3)
C13 C14 Fe1 C15 121.3(3)
C13 C14 Fe1 C12 37.5(2)
C15 C14 Fe1 C12 -83.8(2)
C13 C14 Fe1 C17 -149.6(2)
C15 C14 Fe1 C17 89.1(2)
C13 C14 Fe1 C20 -45.8(19)
C15 C14 Fe1 C20 -167.1(18)
C13 C14 Fe1 C19 -68.1(3)
C15 C14 Fe1 C19 170.6(2)
C13 C14 Fe1 C18 -105.9(2)
C15 C14 Fe1 C18 132.9(2)
C15 C14 Fe1 C13 -121.3(3)
C14 C13 Fe1 C11 -81.7(2)
C12 C13 Fe1 C11 38.0(2)
C14 C13 Fe1 C21 -134.4(17)
C12 C13 Fe1 C21 -14.7(18)
C14 C13 Fe1 C15 -36.6(2)
C12 C13 Fe1 C15 83.0(2)
C14 C13 Fe1 C12 -119.7(3)
C14 C13 Fe1 C17 52.8(4)
C12 C13 Fe1 C17 172.5(3)
C14 C13 Fe1 C20 174.8(3)
C12 C13 Fe1 C20 -65.5(3)
C14 C13 Fe1 C19 134.9(2)
C12 C13 Fe1 C19 -105.4(2)
C14 C13 Fe1 C18 91.1(2)
C12 C13 Fe1 C18 -149.3(2)
C12 C13 Fe1 C14 119.7(3)
C34 C33 Fe2 C42 114.6(2)
C32 C33 Fe2 C42 -126.4(2)
C34 C33 Fe2 C32 -118.9(3)
C34 C33 Fe2 C38 157.2(2)
C32 C33 Fe2 C38 -83.8(2)
C34 C33 Fe2 C39 -169.5(3)
C32 C33 Fe2 C39 -50.6(4)
C34 C33 Fe2 C41 73.7(2)
C32 C33 Fe2 C41 -167.38(19)
C34 C33 Fe2 C36 -81.2(2)
C32 C33 Fe2 C36 37.74(18)
C34 C33 Fe2 C40 42.4(6)
C32 C33 Fe2 C40 161.3(5)
C34 C33 Fe2 C35 -37.1(2)
C32 C33 Fe2 C35 81.8(2)
C32 C33 Fe2 C34 118.9(3)
C38 C42 Fe2 C33 115.0(2)
C41 C42 Fe2 C33 -125.3(2)
C38 C42 Fe2 C32 72.7(3)
C41 C42 Fe2 C32 -167.6(2)
C41 C42 Fe2 C38 119.7(3)
C38 C42 Fe2 C39 -37.8(2)
C41 C42 Fe2 C39 81.8(2)
C38 C42 Fe2 C41 -119.7(3)
C38 C42 Fe2 C36 39.1(6)
C41 C42 Fe2 C36 158.8(5)
C38 C42 Fe2 C40 -81.8(2)
C41 C42 Fe2 C40 37.8(2)
C38 C42 Fe2 C35 -169.0(3)
C41 C42 Fe2 C35 -49.3(4)
C38 C42 Fe2 C34 157.4(2)
C41 C42 Fe2 C34 -82.9(2)
C36 C32 Fe2 C33 118.9(3)
P2 C32 Fe2 C33 -118.3(3)
C36 C32 Fe2 C42 -167.1(2)
C33 C32 Fe2 C42 73.9(2)
P2 C32 Fe2 C42 -44.3(3)
C36 C32 Fe2 C38 -126.4(2)
C33 C32 Fe2 C38 114.6(2)
P2 C32 Fe2 C38 -3.6(3)
C36 C32 Fe2 C39 -83.7(2)
C33 C32 Fe2 C39 157.3(2)
P2 C32 Fe2 C39 39.0(3)
C36 C32 Fe2 C41 161.0(5)
C33 C32 Fe2 C41 42.0(6)
P2 C32 Fe2 C41 -76.2(6)
C33 C32 Fe2 C36 -118.9(3)
P2 C32 Fe2 C36 122.8(3)
C36 C32 Fe2 C40 -49.5(4)
C33 C32 Fe2 C40 -168.4(3)
P2 C32 Fe2 C40 73.3(4)
C36 C32 Fe2 C35 38.23(19)
C33 C32 Fe2 C35 -80.7(2)
P2 C32 Fe2 C35 161.0(3)
C36 C32 Fe2 C34 81.5(2)
C33 C32 Fe2 C34 -37.38(19)
P2 C32 Fe2 C34 -155.7(3)
C42 C38 Fe2 C33 -82.7(2)
C39 C38 Fe2 C33 158.4(2)
C39 C38 Fe2 C42 -118.9(3)
C42 C38 Fe2 C32 -126.8(2)
C39 C38 Fe2 C32 114.2(2)
C42 C38 Fe2 C39 118.9(3)
C42 C38 Fe2 C41 37.4(2)
C39 C38 Fe2 C41 -81.5(2)
C42 C38 Fe2 C36 -168.0(2)
C39 C38 Fe2 C36 73.1(3)
C42 C38 Fe2 C40 81.3(2)
C39 C38 Fe2 C40 -37.6(2)
C42 C38 Fe2 C35 160.4(5)
C39 C38 Fe2 C35 41.5(6)
C42 C38 Fe2 C34 -48.6(4)
C39 C38 Fe2 C34 -167.5(3)
C38 C39 Fe2 C33 -47.3(4)
C40 C39 Fe2 C33 -166.8(3)
C38 C39 Fe2 C42 37.9(2)
C40 C39 Fe2 C42 -81.6(2)
C38 C39 Fe2 C32 -83.4(2)
C40 C39 Fe2 C32 157.1(2)
C40 C39 Fe2 C38 -119.5(3)
C38 C39 Fe2 C41 81.7(2)
C40 C39 Fe2 C41 -37.8(2)
C38 C39 Fe2 C36 -126.5(2)
C40 C39 Fe2 C36 114.0(2)
C38 C39 Fe2 C40 119.5(3)
C38 C39 Fe2 C35 -167.6(2)
C40 C39 Fe2 C35 72.9(3)
C38 C39 Fe2 C34 158.8(5)
C40 C39 Fe2 C34 39.3(7)
C42 C41 Fe2 C33 74.0(3)
C40 C41 Fe2 C33 -167.0(2)
C40 C41 Fe2 C42 119.0(3)
C42 C41 Fe2 C32 40.5(6)
C40 C41 Fe2 C32 159.5(5)
C42 C41 Fe2 C38 -37.4(2)
C40 C41 Fe2 C38 81.6(2)
C42 C41 Fe2 C39 -81.2(2)
C40 C41 Fe2 C39 37.8(2)
C42 C41 Fe2 C36 -167.8(3)
C40 C41 Fe2 C36 -48.7(4)
C42 C41 Fe2 C40 -119.0(3)
C42 C41 Fe2 C35 156.9(2)
C40 C41 Fe2 C35 -84.1(2)
C42 C41 Fe2 C34 114.7(2)
C40 C41 Fe2 C34 -126.3(2)
C32 C36 Fe2 C33 -38.64(19)
C35 C36 Fe2 C33 79.9(2)
C37 C36 Fe2 C33 -161.8(3)
C32 C36 Fe2 C42 42.5(6)
C35 C36 Fe2 C42 161.1(5)
C37 C36 Fe2 C42 -80.6(6)
C35 C36 Fe2 C32 118.6(3)
C37 C36 Fe2 C32 -123.1(4)
C32 C36 Fe2 C38 73.3(2)
C35 C36 Fe2 C38 -168.1(2)
C37 C36 Fe2 C38 -49.8(4)
C32 C36 Fe2 C39 114.1(2)
C35 C36 Fe2 C39 -127.3(2)
C37 C36 Fe2 C39 -9.0(3)
C32 C36 Fe2 C41 -169.0(3)
C35 C36 Fe2 C41 -50.4(4)
C37 C36 Fe2 C41 67.9(5)
C32 C36 Fe2 C40 156.97(19)
C35 C36 Fe2 C40 -84.5(2)
C37 C36 Fe2 C40 33.8(4)
C32 C36 Fe2 C35 -118.6(3)
C37 C36 Fe2 C35 118.3(4)
C32 C36 Fe2 C34 -82.0(2)
C35 C36 Fe2 C34 36.6(2)
C37 C36 Fe2 C34 154.9(3)
C41 C40 Fe2 C33 40.2(6)
C39 C40 Fe2 C33 159.3(5)
C41 C40 Fe2 C42 -37.8(2)
C39 C40 Fe2 C42 81.3(2)
C41 C40 Fe2 C32 -168.1(3)
C39 C40 Fe2 C32 -49.1(4)
C41 C40 Fe2 C38 -81.6(2)
C39 C40 Fe2 C38 37.5(2)
C41 C40 Fe2 C39 -119.1(3)
C39 C40 Fe2 C41 119.1(3)
C41 C40 Fe2 C36 157.2(2)
C39 C40 Fe2 C36 -83.7(2)
C41 C40 Fe2 C35 113.8(2)
C39 C40 Fe2 C35 -127.1(2)
C41 C40 Fe2 C34 73.1(3)
C39 C40 Fe2 C34 -167.8(2)
C34 C35 Fe2 C33 37.2(2)
C36 C35 Fe2 C33 -83.4(2)
C34 C35 Fe2 C42 -48.4(4)
C36 C35 Fe2 C42 -169.1(3)
C34 C35 Fe2 C32 82.5(2)
C36 C35 Fe2 C32 -38.2(2)
C34 C35 Fe2 C38 160.4(5)
C36 C35 Fe2 C38 39.7(6)
C34 C35 Fe2 C39 -166.7(2)
C36 C35 Fe2 C39 72.6(3)
C34 C35 Fe2 C41 -82.8(2)
C36 C35 Fe2 C41 156.6(2)
C34 C35 Fe2 C36 120.7(3)
C34 C35 Fe2 C40 -125.8(2)
C36 C35 Fe2 C40 113.6(2)
C36 C35 Fe2 C34 -120.7(3)
C35 C34 Fe2 C33 -119.9(3)
C33 C34 Fe2 C42 -82.9(2)
C35 C34 Fe2 C42 157.2(2)
C33 C34 Fe2 C32 38.8(2)
C35 C34 Fe2 C32 -81.2(2)
C33 C34 Fe2 C38 -48.9(4)
C35 C34 Fe2 C38 -168.8(3)
C33 C34 Fe2 C39 162.8(5)
C35 C34 Fe2 C39 42.8(6)
C33 C34 Fe2 C41 -125.5(2)
C35 C34 Fe2 C41 114.6(2)
C33 C34 Fe2 C36 82.7(2)
C35 C34 Fe2 C36 -37.2(2)
C33 C34 Fe2 C40 -166.3(2)
C35 C34 Fe2 C40 73.8(3)
C33 C34 Fe2 C35 119.9(3)
C9 C8 N1 C10 61.8(4)
C7 C8 N1 C10 -173.9(3)
C9 C8 N1 P1 -162.2(3)
C7 C8 N1 P1 -37.9(3)
C30 C29 N2 C31 59.0(4)
C28 C29 N2 C31 -177.0(3)
C30 C29 N2 P2 -160.1(2)
C28 C29 N2 P2 -36.1(3)
C6 C7 O1 P1 111.8(3)
C8 C7 O1 P1 -13.3(3)
C27 C28 O3 P2 104.2(3)
C29 C28 O3 P2 -22.7(3)
C7 O1 P1 O2 -129.6(2)
C7 O1 P1 N1 -8.1(2)
C7 O1 P1 C11 102.9(2)
C10 N1 P1 O2 -73.9(3)
C8 N1 P1 O2 150.5(2)
C10 N1 P1 O1 163.8(3)
C8 N1 P1 O1 28.2(2)
C10 N1 P1 C11 56.2(3)
C8 N1 P1 C11 -79.4(3)
C12 C11 P1 O2 -158.7(3)
C15 C11 P1 O2 22.0(4)
Fe1 C11 P1 O2 -70.1(2)
C12 C11 P1 O1 -29.9(3)
C15 C11 P1 O1 150.8(3)
Fe1 C11 P1 O1 58.7(2)
C12 C11 P1 N1 70.8(3)
C15 C11 P1 N1 -108.5(3)
Fe1 C11 P1 N1 159.39(19)
C28 O3 P2 O4 -119.5(2)
C28 O3 P2 N2 1.6(2)
C28 O3 P2 C32 115.0(2)
C31 N2 P2 O4 -75.0(3)
C29 N2 P2 O4 144.7(2)
C31 N2 P2 O3 162.1(2)
C29 N2 P2 O3 21.8(2)
C31 N2 P2 C32 52.5(3)
C29 N2 P2 C32 -87.9(2)
C36 C32 P2 O4 13.1(4)
C33 C32 P2 O4 -166.0(3)
Fe2 C32 P2 O4 -78.4(2)
C36 C32 P2 O3 141.8(3)
C33 C32 P2 O3 -37.3(3)
Fe2 C32 P2 O3 50.3(2)
C36 C32 P2 N2 -116.1(3)
C33 C32 P2 N2 64.8(3)
Fe2 C32 P2 N2 152.47(19)
